data_7706433
loop_
_publ_author_name
'Prado, Viviana S.'
'Leitao, Renan C. F.'
'Silva, Francisco'
'Gano, Lurdes'
'Santos, Isabel C.'
'Marques, Fabio L. N.'
'Paulo, Ant\'onio'
'Deflon, Victor M.'

_publ_section_title
;
 Gallium and indium complexes with new hexadentate bis(semicarbazone) and
 bis(thiosemicarbazone) chelators.
;
_journal_issue 5
_journal_name_full 'Dalton transactions (Cambridge, England : 2003)'
_journal_page_first 1631
_journal_page_last 1640
_journal_paper_doi 10.1039/d0dt04028b
_journal_volume 50
_journal_year 2021
_chemical_formula_moiety 'C28 H39 In N8 O2 S2, C H4 O [+ solvent]'
_chemical_formula_sum 'C29 H43 In N8 O3 S2'
_chemical_formula_weight 730.65
_space_group_crystal_system monoclinic
_space_group_IT_number 14
_space_group_name_Hall '-P 2ybc'
_space_group_name_H-M_alt 'P 1 21/c 1'
_atom_sites_solution_hydrogens mixed
_audit_creation_method SHELXL-2014/7
_audit_update_record
;
2020-04-06 deposited with the CCDC.	2021-01-11 downloaded from the CCDC.
;
_cell_angle_alpha 90
_cell_angle_beta 95.532(2)
_cell_angle_gamma 90
_cell_formula_units_Z 4
_cell_length_a 9.9982(2)
_cell_length_b 14.1528(4)
_cell_length_c 26.1451(7)
_cell_measurement_reflns_used 5916
_cell_measurement_temperature 150(2)
_cell_measurement_theta_max 26.70
_cell_measurement_theta_min 2.45
_cell_volume 3682.37(16)
_computing_cell_refinement 'Bruker SAINT'
_computing_data_collection 'Bruker APEX2'
_computing_data_reduction 'Bruker SAINT'
_computing_molecular_graphics 'Mercury Macrae et al,2008)'
_computing_publication_material 'WinGX (Farrugia, 2012)'
_computing_structure_refinement 'SHELXL-2014/7 (Sheldrick, 2014)'
_computing_structure_solution 'SIR97 (Altomare et al, 1999)'
_diffrn_ambient_temperature 150(2)
_diffrn_measured_fraction_theta_full 0.980
_diffrn_measured_fraction_theta_max 0.980
_diffrn_measurement_device_type 'Bruker APEX-II CCD'
_diffrn_measurement_method '\f and \w scans'
_diffrn_radiation_type MoK\a
_diffrn_radiation_wavelength 0.71073
_diffrn_reflns_av_R_equivalents 0.0541
_diffrn_reflns_av_unetI/netI 0.0549
_diffrn_reflns_Laue_measured_fraction_full 0.980
_diffrn_reflns_Laue_measured_fraction_max 0.980
_diffrn_reflns_limit_h_max 12
_diffrn_reflns_limit_h_min -12
_diffrn_reflns_limit_k_max 17
_diffrn_reflns_limit_k_min -17
_diffrn_reflns_limit_l_max 28
_diffrn_reflns_limit_l_min -31
_diffrn_reflns_number 26949
_diffrn_reflns_point_group_measured_fraction_full 0.980
_diffrn_reflns_point_group_measured_fraction_max 0.980
_diffrn_reflns_theta_full 25.242
_diffrn_reflns_theta_max 25.680
_diffrn_reflns_theta_min 2.754
_diffrn_source 'fine-focus sealed tube'
_exptl_absorpt_coefficient_mu 0.794
_exptl_absorpt_correction_T_max 0.9843
_exptl_absorpt_correction_T_min 0.7419
_exptl_absorpt_correction_type multi-scan
_exptl_absorpt_process_details '(SADABS; Sheldrick, 2014)'
_exptl_crystal_colour yellow
_exptl_crystal_density_diffrn 1.318
_exptl_crystal_description needle
_exptl_crystal_F_000 1512
_exptl_crystal_size_max 0.400
_exptl_crystal_size_mid 0.040
_exptl_crystal_size_min 0.020
_refine_diff_density_max 0.638
_refine_diff_density_min -0.497
_refine_diff_density_rms 0.095
_refine_ls_extinction_method none
_refine_ls_goodness_of_fit_ref 1.041
_refine_ls_hydrogen_treatment mixed
_refine_ls_matrix_type full
_refine_ls_number_parameters 402
_refine_ls_number_reflns 6855
_refine_ls_number_restraints 0
_refine_ls_restrained_S_all 1.041
_refine_ls_R_factor_all 0.0653
_refine_ls_R_factor_gt 0.0435
_refine_ls_shift/su_max 0.001
_refine_ls_shift/su_mean 0.000
_refine_ls_structure_factor_coef Fsqd
_refine_ls_weighting_details 'w=1/[\s^2^(Fo^2^)+(0.0463P)^2^+7.6868P] where P=(Fo^2^+2Fc^2^)/3'
_refine_ls_weighting_scheme calc
_refine_ls_wR_factor_gt 0.1019
_refine_ls_wR_factor_ref 0.1093
_reflns_Friedel_coverage 0.000
_reflns_number_gt 5231
_reflns_number_total 6855
_reflns_threshold_expression 'I > 2\s(I)'
_cod_data_source_file d0dt04028b2.cif
_cod_data_source_block '[In(Hbtsc)]CH4O'
_cod_depositor_comments 'Adding full bibliography for 7706432--7706433.cif.'
_cod_original_sg_symbol_H-M 'P 21/c'
_cod_database_code 7706433
_shelx_shelxl_version_number 2014/7
_shelx_space_group_comment
;
The symmetry employed for this shelxl refinement is uniquely defined
by the following loop, which should always be used as a source of
symmetry information in preference to the above space-group names.
They are only intended as comments.
;
_shelx_estimated_absorpt_t_min 0.742
_shelx_estimated_absorpt_t_max 0.984

loop_
_space_group_symop_operation_xyz
'x, y, z'
'-x, y+1/2, -z+1/2'
'-x, -y, -z'
'x, -y-1/2, z-1/2'

loop_
_atom_site_label
_atom_site_type_symbol
_atom_site_fract_x
_atom_site_fract_y
_atom_site_fract_z
_atom_site_U_iso_or_equiv
_atom_site_adp_type
_atom_site_occupancy
_atom_site_site_symmetry_order
_atom_site_calc_flag
_atom_site_refinement_flags_posn
_atom_site_refinement_flags_adp
_atom_site_refinement_flags_occupancy
_atom_site_disorder_assembly
_atom_site_disorder_group
In1 In 0.25452(3) 0.16429(2) 0.34914(2) 0.01765(10) Uani 1 1 d . . . . .
S1 S 0.46143(11) 0.25310(9) 0.38416(5) 0.0293(3) Uani 1 1 d . . . . .
S2 S 0.33549(11) -0.00542(8) 0.36257(4) 0.0268(3) Uani 1 1 d . . . . .
O2 O 0.1945(3) 0.2882(2) 0.30737(11) 0.0225(7) Uani 1 1 d . . . . .
O1 O 0.0446(3) 0.1337(2) 0.34153(11) 0.0224(7) Uani 1 1 d . . . . .
O3S O 0.2050(7) 0.3263(6) 0.5425(2) 0.118(2) Uani 1 1 d . . . . .
H3S H 0.2512 0.3013 0.5210 0.176 Uiso 1 1 calc R U . . .
N1 N 0.5427(4) 0.2654(3) 0.48331(16) 0.0421(12) Uani 1 1 d . . . . .
N2 N 0.3303(4) 0.2096(3) 0.46872(14) 0.0289(9) Uani 1 1 d . . . . .
N3 N 0.2245(4) 0.1794(3) 0.43354(14) 0.0242(8) Uani 1 1 d . . . . .
N4 N -0.1854(4) 0.1843(3) 0.27923(16) 0.0266(9) Uani 1 1 d . . . . .
N5 N -0.0924(4) 0.3622(3) 0.31692(16) 0.0321(10) Uani 1 1 d . . . . .
N6 N 0.3119(3) 0.1188(2) 0.27092(13) 0.0192(8) Uani 1 1 d . . . . .
N7 N 0.4007(4) 0.0434(3) 0.26628(14) 0.0236(8) Uani 1 1 d . . . . .
N8 N 0.4964(4) -0.0904(3) 0.30128(16) 0.0339(10) Uani 1 1 d . . . . .
C1 C 0.4383(4) 0.2400(3) 0.44868(18) 0.0272(10) Uani 1 1 d . . . . .
C2 C 0.1229(4) 0.1474(3) 0.45512(16) 0.0241(10) Uani 1 1 d . . . . .
H2 H 0.1326 0.1452 0.4916 0.029 Uiso 1 1 calc R U . . .
C3 C -0.0040(4) 0.1144(3) 0.43020(16) 0.0191(9) Uani 1 1 d . . . . .
C4 C -0.1009(4) 0.0856(3) 0.46231(18) 0.0263(10) Uani 1 1 d . . . . .
H4 H -0.0767 0.0852 0.4983 0.032 Uiso 1 1 calc R U . . .
C5 C -0.2299(4) 0.0578(3) 0.44452(19) 0.0272(11) Uani 1 1 d . . . . .
C6 C -0.2626(4) 0.0610(3) 0.39196(18) 0.0257(10) Uani 1 1 d . . . . .
H6 H -0.3515 0.0451 0.3785 0.031 Uiso 1 1 calc R U . . .
C7 C -0.1705(4) 0.0863(3) 0.35835(17) 0.0224(10) Uani 1 1 d . . . . .
C8 C -0.0370(4) 0.1113(3) 0.37647(16) 0.0192(9) Uani 1 1 d . . . . .
C9 C -0.2075(4) 0.0885(3) 0.30135(18) 0.0267(10) Uani 1 1 d . . . . .
H9A H -0.1527 0.0414 0.2847 0.032 Uiso 1 1 calc R U . . .
H9B H -0.3032 0.0707 0.2939 0.032 Uiso 1 1 calc R U . . .
C10 C -0.2821(5) 0.2560(4) 0.2966(2) 0.0407(13) Uani 1 1 d . . . . .
H10A H -0.2965 0.2444 0.3330 0.049 Uiso 1 1 calc R U . . .
H10B H -0.3698 0.2499 0.2757 0.049 Uiso 1 1 calc R U . . .
C11 C -0.2267(5) 0.3552(4) 0.2908(2) 0.0441(14) Uani 1 1 d . . . . .
H11A H -0.2243 0.3700 0.2539 0.053 Uiso 1 1 calc R U . . .
H11B H -0.2863 0.4016 0.3056 0.053 Uiso 1 1 calc R U . . .
C12 C -0.0042(5) 0.4240(3) 0.28924(18) 0.0306(11) Uani 1 1 d . . . . .
H12A H 0.0724 0.4462 0.3131 0.037 Uiso 1 1 calc R U . . .
H12B H -0.0551 0.4800 0.2755 0.037 Uiso 1 1 calc R U . . .
C13 C 0.0464(4) 0.3690(3) 0.24614(17) 0.0237(10) Uani 1 1 d . . . . .
C14 C 0.0001(5) 0.3842(3) 0.19544(17) 0.0266(10) Uani 1 1 d . . . . .
H14 H -0.0601 0.4351 0.1872 0.032 Uiso 1 1 calc R U . . .
C15 C 0.0392(5) 0.3268(3) 0.15551(18) 0.0317(11) Uani 1 1 d . . . . .
C16 C 0.1235(5) 0.2526(3) 0.16861(18) 0.0280(10) Uani 1 1 d . . . . .
H16 H 0.1489 0.2123 0.1422 0.034 Uiso 1 1 calc R U . . .
C17 C 0.1737(4) 0.2337(3) 0.21937(17) 0.0244(10) Uani 1 1 d . . . . .
C18 C 0.1403(4) 0.2941(3) 0.25910(17) 0.0209(9) Uani 1 1 d . . . . .
C19 C 0.2631(4) 0.1538(3) 0.22718(17) 0.0249(10) Uani 1 1 d . . . . .
H19 H 0.2890 0.1238 0.1972 0.030 Uiso 1 1 calc R U . . .
C20 C 0.4145(4) -0.0146(3) 0.30590(18) 0.0247(10) Uani 1 1 d . . . . .
C21 C 0.6674(5) 0.3056(4) 0.4679(2) 0.0518(16) Uani 1 1 d . . . . .
H21A H 0.7255 0.2546 0.4576 0.078 Uiso 1 1 calc R U . . .
H21B H 0.7137 0.3402 0.4968 0.078 Uiso 1 1 calc R U . . .
H21C H 0.6467 0.3488 0.4389 0.078 Uiso 1 1 calc R U . . .
C22 C 0.5360(6) 0.2481(5) 0.5376(2) 0.0573(18) Uani 1 1 d . . . . .
H22A H 0.4909 0.3013 0.5528 0.086 Uiso 1 1 calc R U . . .
H22B H 0.6272 0.2416 0.5547 0.086 Uiso 1 1 calc R U . . .
H22C H 0.4854 0.1899 0.5421 0.086 Uiso 1 1 calc R U . . .
C23 C -0.3329(5) 0.0278(4) 0.4804(2) 0.0414(14) Uani 1 1 d . . . . .
H23A H -0.4198 0.0570 0.4692 0.062 Uiso 1 1 calc R U . . .
H23B H -0.3033 0.0482 0.5155 0.062 Uiso 1 1 calc R U . . .
H23C H -0.3423 -0.0411 0.4795 0.062 Uiso 1 1 calc R U . . .
C24 C -0.1873(6) 0.1782(4) 0.22259(19) 0.0436(14) Uani 1 1 d . . . . .
H24A H -0.2739 0.1526 0.2081 0.065 Uiso 1 1 calc R U . . .
H24B H -0.1147 0.1366 0.2137 0.065 Uiso 1 1 calc R U . . .
H24C H -0.1746 0.2414 0.2085 0.065 Uiso 1 1 calc R U . . .
C25 C -0.0914(8) 0.3853(5) 0.3710(2) 0.071(2) Uani 1 1 d . . . . .
H25A H -0.1246 0.4499 0.3746 0.107 Uiso 1 1 calc R U . . .
H25B H 0.0006 0.3807 0.3875 0.107 Uiso 1 1 calc R U . . .
H25C H -0.1494 0.3411 0.3874 0.107 Uiso 1 1 calc R U . . .
C26 C -0.0115(6) 0.3485(4) 0.10042(19) 0.0418(13) Uani 1 1 d . . . . .
H26A H 0.0357 0.4040 0.0887 0.063 Uiso 1 1 calc R U . . .
H26B H -0.1081 0.3614 0.0982 0.063 Uiso 1 1 calc R U . . .
H26C H 0.0052 0.2942 0.0787 0.063 Uiso 1 1 calc R U . . .
C27 C 0.5658(5) -0.1040(4) 0.2552(2) 0.0389(13) Uani 1 1 d . . . . .
H27A H 0.5167 -0.0712 0.2262 0.058 Uiso 1 1 calc R U . . .
H27B H 0.5702 -0.1716 0.2475 0.058 Uiso 1 1 calc R U . . .
H27C H 0.6570 -0.0784 0.2610 0.058 Uiso 1 1 calc R U . . .
C28 C 0.5323(6) -0.1572(4) 0.3427(2) 0.0452(14) Uani 1 1 d . . . . .
H28B H 0.6198 -0.1400 0.3604 0.068 Uiso 1 1 calc R U . . .
H28A H 0.5373 -0.2210 0.3285 0.068 Uiso 1 1 calc R U . . .
H28C H 0.4640 -0.1556 0.3672 0.068 Uiso 1 1 calc R U . . .
C30 C 0.1001(18) 0.3856(11) 0.5156(5) 0.240(10) Uani 1 1 d . . . . .
H30A H 0.0187 0.3827 0.5337 0.360 Uiso 1 1 calc R U . . .
H30B H 0.0799 0.3626 0.4804 0.360 Uiso 1 1 calc R U . . .
H30C H 0.1317 0.4511 0.5149 0.360 Uiso 1 1 calc R U . . .
H4A H -0.113(5) 0.199(4) 0.290(2) 0.035(16) Uiso 1 1 d . . . . .

loop_
_atom_site_aniso_label
_atom_site_aniso_U_11
_atom_site_aniso_U_22
_atom_site_aniso_U_33
_atom_site_aniso_U_23
_atom_site_aniso_U_13
_atom_site_aniso_U_12
In1 0.01383(14) 0.02304(16) 0.01629(16) 0.00172(13) 0.00247(11) -0.00154(13)
S1 0.0195(6) 0.0439(7) 0.0249(6) 0.0019(5) 0.0041(5) -0.0114(5)
S2 0.0249(6) 0.0284(6) 0.0280(6) 0.0060(5) 0.0063(5) 0.0043(5)
O2 0.0216(15) 0.0266(17) 0.0196(16) 0.0041(13) 0.0034(13) 0.0010(13)
O1 0.0168(15) 0.0305(17) 0.0201(16) 0.0031(13) 0.0022(13) -0.0011(12)
O3S 0.122(6) 0.147(6) 0.089(5) -0.034(4) 0.038(4) -0.025(5)
N1 0.030(2) 0.063(3) 0.032(2) 0.001(2) -0.003(2) -0.023(2)
N2 0.0203(19) 0.046(2) 0.020(2) -0.0025(18) 0.0003(17) -0.0126(17)
N3 0.0210(18) 0.034(2) 0.0176(19) -0.0012(16) 0.0019(16) -0.0071(16)
N4 0.018(2) 0.034(2) 0.028(2) 0.0048(17) -0.0001(17) 0.0002(17)
N5 0.040(2) 0.029(2) 0.028(2) 0.0006(17) 0.0114(19) 0.0058(18)
N6 0.0166(17) 0.0198(19) 0.022(2) -0.0014(15) 0.0045(15) -0.0008(14)
N7 0.0210(19) 0.027(2) 0.023(2) -0.0012(16) 0.0023(16) 0.0038(15)
N8 0.030(2) 0.037(2) 0.035(2) 0.0012(19) 0.0042(19) 0.0142(18)
C1 0.019(2) 0.033(3) 0.028(3) -0.002(2) 0.000(2) -0.0056(19)
C2 0.023(2) 0.035(3) 0.015(2) 0.0012(18) 0.0021(18) -0.0015(19)
C3 0.013(2) 0.022(2) 0.022(2) -0.0021(18) 0.0028(18) -0.0016(17)
C4 0.021(2) 0.036(3) 0.023(2) 0.004(2) 0.0053(19) 0.000(2)
C5 0.020(2) 0.028(3) 0.035(3) 0.008(2) 0.007(2) -0.0025(19)
C6 0.014(2) 0.028(3) 0.035(3) 0.004(2) 0.002(2) -0.0035(18)
C7 0.022(2) 0.021(2) 0.024(2) 0.0007(18) -0.0023(19) -0.0009(18)
C8 0.015(2) 0.021(2) 0.022(2) 0.0003(18) 0.0025(18) -0.0011(17)
C9 0.019(2) 0.029(3) 0.031(3) 0.000(2) -0.003(2) -0.0052(19)
C10 0.027(3) 0.037(3) 0.059(4) 0.011(3) 0.009(3) 0.011(2)
C11 0.034(3) 0.038(3) 0.063(4) 0.014(3) 0.016(3) 0.019(2)
C12 0.040(3) 0.023(2) 0.029(3) 0.000(2) 0.001(2) 0.004(2)
C13 0.027(2) 0.020(2) 0.025(2) -0.0004(18) 0.005(2) -0.0020(18)
C14 0.031(3) 0.022(2) 0.026(3) 0.006(2) 0.001(2) -0.0016(19)
C15 0.039(3) 0.032(3) 0.024(2) 0.008(2) 0.001(2) -0.001(2)
C16 0.033(3) 0.030(3) 0.022(2) 0.001(2) 0.007(2) 0.001(2)
C17 0.025(2) 0.024(2) 0.024(2) 0.0037(19) 0.002(2) -0.0007(19)
C18 0.018(2) 0.023(2) 0.022(2) 0.0052(18) 0.0052(19) -0.0054(17)
C19 0.029(2) 0.026(3) 0.021(2) 0.0007(19) 0.0066(19) -0.001(2)
C20 0.018(2) 0.026(2) 0.029(3) -0.002(2) -0.0024(19) 0.0006(18)
C21 0.028(3) 0.070(4) 0.054(4) 0.005(3) -0.009(3) -0.024(3)
C22 0.048(4) 0.091(5) 0.030(3) 0.000(3) -0.016(3) -0.030(3)
C23 0.024(3) 0.058(4) 0.043(3) 0.019(3) 0.011(2) -0.006(2)
C24 0.050(3) 0.055(4) 0.024(3) 0.006(2) -0.003(2) -0.015(3)
C25 0.104(6) 0.070(5) 0.046(4) -0.015(3) 0.037(4) -0.014(4)
C26 0.055(3) 0.042(3) 0.028(3) 0.009(2) 0.002(3) 0.010(3)
C27 0.029(3) 0.038(3) 0.050(3) -0.007(3) 0.008(2) 0.011(2)
C28 0.054(3) 0.036(3) 0.044(3) 0.005(3) -0.002(3) 0.018(3)
C30 0.34(2) 0.204(16) 0.164(14) 0.047(12) -0.020(14) 0.163(17)

loop_
_atom_type_symbol
_atom_type_description
_atom_type_scat_dispersion_real
_atom_type_scat_dispersion_imag
_atom_type_scat_source
C C 0.0033 0.0016 'International Tables Vol C Tables 4.2.6.8 and 6.1.1.4'
H H 0.0000 0.0000 'International Tables Vol C Tables 4.2.6.8 and 6.1.1.4'
N N 0.0061 0.0033 'International Tables Vol C Tables 4.2.6.8 and 6.1.1.4'
O O 0.0106 0.0060 'International Tables Vol C Tables 4.2.6.8 and 6.1.1.4'
S S 0.1246 0.1234 'International Tables Vol C Tables 4.2.6.8 and 6.1.1.4'
In In -0.7276 1.3100 'International Tables Vol C Tables 4.2.6.8 and 6.1.1.4'

loop_
_geom_angle_atom_site_label_1
_geom_angle_atom_site_label_2
_geom_angle_atom_site_label_3
_geom_angle
_geom_angle_site_symmetry_1
_geom_angle_site_symmetry_3
_geom_angle_publ_flag
O2 In1 O1 83.86(11) . . ?
O2 In1 N3 111.45(12) . . ?
O1 In1 N3 83.60(12) . . ?
O2 In1 N6 81.64(12) . . ?
O1 In1 N6 100.98(12) . . ?
N3 In1 N6 166.65(13) . . ?
O2 In1 S1 87.49(8) . . ?
O1 In1 S1 154.44(9) . . ?
N3 In1 S1 77.28(9) . . ?
N6 In1 S1 101.49(9) . . ?
O2 In1 S2 156.98(8) . . ?
O1 In1 S2 96.78(8) . . ?
N3 In1 S2 91.43(10) . . ?
N6 In1 S2 75.64(9) . . ?
S1 In1 S2 100.46(4) . . ?
C1 S1 In1 96.80(15) . . ?
C20 S2 In1 96.69(15) . . ?
C18 O2 In1 127.6(3) . . ?
C8 O1 In1 130.7(3) . . ?
C30 O3S H3S 109.5 . . ?
C1 N1 C22 120.1(4) . . ?
C1 N1 C21 122.6(4) . . ?
C22 N1 C21 117.2(4) . . ?
C1 N2 N3 115.8(4) . . ?
C2 N3 N2 113.4(4) . . ?
C2 N3 In1 125.2(3) . . ?
N2 N3 In1 120.4(3) . . ?
C24 N4 C9 110.2(4) . . ?
C24 N4 C10 113.2(4) . . ?
C9 N4 C10 111.8(4) . . ?
C24 N4 H4A 107(4) . . ?
C9 N4 H4A 106(4) . . ?
C10 N4 H4A 108(4) . . ?
C25 N5 C11 113.2(5) . . ?
C25 N5 C12 113.2(4) . . ?
C11 N5 C12 112.3(4) . . ?
C19 N6 N7 113.7(4) . . ?
C19 N6 In1 125.4(3) . . ?
N7 N6 In1 120.8(3) . . ?
C20 N7 N6 115.2(4) . . ?
C20 N8 C28 123.5(4) . . ?
C20 N8 C27 121.0(4) . . ?
C28 N8 C27 115.2(4) . . ?
N2 C1 N1 115.3(4) . . ?
N2 C1 S1 127.8(3) . . ?
N1 C1 S1 116.9(3) . . ?
N3 C2 C3 127.6(4) . . ?
N3 C2 H2 116.2 . . ?
C3 C2 H2 116.2 . . ?
C4 C3 C8 118.6(4) . . ?
C4 C3 C2 116.8(4) . . ?
C8 C3 C2 124.6(4) . . ?
C5 C4 C3 123.8(4) . . ?
C5 C4 H4 118.1 . . ?
C3 C4 H4 118.1 . . ?
C6 C5 C4 116.6(4) . . ?
C6 C5 C23 120.9(4) . . ?
C4 C5 C23 122.5(4) . . ?
C7 C6 C5 122.2(4) . . ?
C7 C6 H6 118.9 . . ?
C5 C6 H6 118.9 . . ?
C6 C7 C8 121.1(4) . . ?
C6 C7 C9 121.4(4) . . ?
C8 C7 C9 117.4(4) . . ?
O1 C8 C3 125.5(4) . . ?
O1 C8 C7 117.0(4) . . ?
C3 C8 C7 117.5(4) . . ?
N4 C9 C7 111.7(4) . . ?
N4 C9 H9A 109.3 . . ?
C7 C9 H9A 109.3 . . ?
N4 C9 H9B 109.3 . . ?
C7 C9 H9B 109.3 . . ?
H9A C9 H9B 107.9 . . ?
N4 C10 C11 110.0(4) . . ?
N4 C10 H10A 109.7 . . ?
C11 C10 H10A 109.7 . . ?
N4 C10 H10B 109.7 . . ?
C11 C10 H10B 109.7 . . ?
H10A C10 H10B 108.2 . . ?
N5 C11 C10 110.2(4) . . ?
N5 C11 H11A 109.6 . . ?
C10 C11 H11A 109.6 . . ?
N5 C11 H11B 109.6 . . ?
C10 C11 H11B 109.6 . . ?
H11A C11 H11B 108.1 . . ?
N5 C12 C13 108.7(4) . . ?
N5 C12 H12A 109.9 . . ?
C13 C12 H12A 109.9 . . ?
N5 C12 H12B 109.9 . . ?
C13 C12 H12B 109.9 . . ?
H12A C12 H12B 108.3 . . ?
C14 C13 C18 119.7(4) . . ?
C14 C13 C12 122.4(4) . . ?
C18 C13 C12 117.9(4) . . ?
C13 C14 C15 122.1(4) . . ?
C13 C14 H14 119.0 . . ?
C15 C14 H14 119.0 . . ?
C16 C15 C14 117.7(4) . . ?
C16 C15 C26 122.4(5) . . ?
C14 C15 C26 119.9(4) . . ?
C15 C16 C17 122.7(5) . . ?
C15 C16 H16 118.7 . . ?
C17 C16 H16 118.7 . . ?
C16 C17 C18 119.7(4) . . ?
C16 C17 C19 116.4(4) . . ?
C18 C17 C19 123.9(4) . . ?
O2 C18 C17 124.0(4) . . ?
O2 C18 C13 117.9(4) . . ?
C17 C18 C13 118.0(4) . . ?
N6 C19 C17 126.8(4) . . ?
N6 C19 H19 116.6 . . ?
C17 C19 H19 116.6 . . ?
N7 C20 N8 116.0(4) . . ?
N7 C20 S2 126.7(3) . . ?
N8 C20 S2 117.2(4) . . ?
N1 C21 H21A 109.5 . . ?
N1 C21 H21B 109.5 . . ?
H21A C21 H21B 109.5 . . ?
N1 C21 H21C 109.5 . . ?
H21A C21 H21C 109.5 . . ?
H21B C21 H21C 109.5 . . ?
N1 C22 H22A 109.5 . . ?
N1 C22 H22B 109.5 . . ?
H22A C22 H22B 109.5 . . ?
N1 C22 H22C 109.5 . . ?
H22A C22 H22C 109.5 . . ?
H22B C22 H22C 109.5 . . ?
C5 C23 H23A 109.5 . . ?
C5 C23 H23B 109.5 . . ?
H23A C23 H23B 109.5 . . ?
C5 C23 H23C 109.5 . . ?
H23A C23 H23C 109.5 . . ?
H23B C23 H23C 109.5 . . ?
N4 C24 H24A 109.5 . . ?
N4 C24 H24B 109.5 . . ?
H24A C24 H24B 109.5 . . ?
N4 C24 H24C 109.5 . . ?
H24A C24 H24C 109.5 . . ?
H24B C24 H24C 109.5 . . ?
N5 C25 H25A 109.5 . . ?
N5 C25 H25B 109.5 . . ?
H25A C25 H25B 109.5 . . ?
N5 C25 H25C 109.5 . . ?
H25A C25 H25C 109.5 . . ?
H25B C25 H25C 109.5 . . ?
C15 C26 H26A 109.5 . . ?
C15 C26 H26B 109.5 . . ?
H26A C26 H26B 109.5 . . ?
C15 C26 H26C 109.5 . . ?
H26A C26 H26C 109.5 . . ?
H26B C26 H26C 109.5 . . ?
N8 C27 H27A 109.5 . . ?
N8 C27 H27B 109.5 . . ?
H27A C27 H27B 109.5 . . ?
N8 C27 H27C 109.5 . . ?
H27A C27 H27C 109.5 . . ?
H27B C27 H27C 109.5 . . ?
N8 C28 H28B 109.5 . . ?
N8 C28 H28A 109.5 . . ?
H28B C28 H28A 109.5 . . ?
N8 C28 H28C 109.5 . . ?
H28B C28 H28C 109.5 . . ?
H28A C28 H28C 109.5 . . ?
O3S C30 H30A 109.5 . . ?
O3S C30 H30B 109.5 . . ?
H30A C30 H30B 109.5 . . ?
O3S C30 H30C 109.5 . . ?
H30A C30 H30C 109.5 . . ?
H30B C30 H30C 109.5 . . ?

loop_
_geom_bond_atom_site_label_1
_geom_bond_atom_site_label_2
_geom_bond_distance
_geom_bond_site_symmetry_2
_geom_bond_publ_flag
In1 O2 2.122(3) . ?
In1 O1 2.134(3) . ?
In1 N3 2.266(4) . ?
In1 N6 2.270(3) . ?
In1 S1 2.5165(11) . ?
In1 S2 2.5482(12) . ?
S1 C1 1.735(5) . ?
S2 C20 1.750(5) . ?
O2 C18 1.327(5) . ?
O1 C8 1.320(5) . ?
O3S C30 1.468(12) . ?
O3S H3S 0.8400 . ?
N1 C1 1.363(6) . ?
N1 C22 1.448(7) . ?
N1 C21 1.462(6) . ?
N2 C1 1.317(6) . ?
N2 N3 1.399(5) . ?
N3 C2 1.291(5) . ?
N4 C24 1.482(6) . ?
N4 C9 1.499(6) . ?
N4 C10 1.502(6) . ?
N4 H4A 0.78(5) . ?
N5 C25 1.450(7) . ?
N5 C11 1.450(6) . ?
N5 C12 1.480(6) . ?
N6 C19 1.298(5) . ?
N6 N7 1.401(5) . ?
N7 C20 1.318(6) . ?
N8 C20 1.362(6) . ?
N8 C28 1.457(6) . ?
N8 C27 1.459(6) . ?
C2 C3 1.447(6) . ?
C2 H2 0.9500 . ?
C3 C4 1.402(6) . ?
C3 C8 1.412(6) . ?
C4 C5 1.385(6) . ?
C4 H4 0.9500 . ?
C5 C6 1.382(6) . ?
C5 C23 1.519(6) . ?
C6 C7 1.381(6) . ?
C6 H6 0.9500 . ?
C7 C8 1.417(6) . ?
C7 C9 1.501(6) . ?
C9 H9A 0.9900 . ?
C9 H9B 0.9900 . ?
C10 C11 1.522(7) . ?
C10 H10A 0.9900 . ?
C10 H10B 0.9900 . ?
C11 H11A 0.9900 . ?
C11 H11B 0.9900 . ?
C12 C13 1.498(6) . ?
C12 H12A 0.9900 . ?
C12 H12B 0.9900 . ?
C13 C14 1.378(6) . ?
C13 C18 1.435(6) . ?
C14 C15 1.408(7) . ?
C14 H14 0.9500 . ?
C15 C16 1.370(7) . ?
C15 C26 1.511(6) . ?
C16 C17 1.399(6) . ?
C16 H16 0.9500 . ?
C17 C18 1.409(6) . ?
C17 C19 1.444(6) . ?
C19 H19 0.9500 . ?
C21 H21A 0.9800 . ?
C21 H21B 0.9800 . ?
C21 H21C 0.9800 . ?
C22 H22A 0.9800 . ?
C22 H22B 0.9800 . ?
C22 H22C 0.9800 . ?
C23 H23A 0.9800 . ?
C23 H23B 0.9800 . ?
C23 H23C 0.9800 . ?
C24 H24A 0.9800 . ?
C24 H24B 0.9800 . ?
C24 H24C 0.9800 . ?
C25 H25A 0.9800 . ?
C25 H25B 0.9800 . ?
C25 H25C 0.9800 . ?
C26 H26A 0.9800 . ?
C26 H26B 0.9800 . ?
C26 H26C 0.9800 . ?
C27 H27A 0.9800 . ?
C27 H27B 0.9800 . ?
C27 H27C 0.9800 . ?
C28 H28B 0.9800 . ?
C28 H28A 0.9800 . ?
C28 H28C 0.9800 . ?
C30 H30A 0.9800 . ?
C30 H30B 0.9800 . ?
C30 H30C 0.9800 . ?
